data_1505160
loop_
_publ_author_name
'Pang, Hao'
'Skabara, Peter J.'
'Crouch, David J.'
'Duffy, Warren'
'Heeney, Martin'
'McCulloch, Iain'
'Coles, Simon J.'
'Horton, Peter N.'
'Hursthouse, Michael B.'

_publ_section_title
;
 Structural and Electronic Effects of 1,3,4-Thiadiazole Units Incorporated
 into Polythiophene Chains
;
_journal_issue 18
_journal_name_full Macromolecules
_journal_page_first 6585
_journal_paper_doi 10.1021/ma071242n
_journal_volume 40
_journal_year 2007
_chemical_formula_sum 'C22 H30 N2 S Se2'
_chemical_formula_weight 512.46
_chemical_name_systematic
;
 HS-TDA-HS
;
_space_group_IT_number 60
_symmetry_cell_setting orthorhombic
_symmetry_space_group_name_Hall '-P 2n 2ab'
_symmetry_space_group_name_H-M 'P b c n'
_atom_sites_solution_hydrogens geom
_atom_sites_solution_primary direct
_atom_sites_solution_secondary difmap
_audit_creation_method SHELXL-97
_cell_angle_alpha 90.00
_cell_angle_beta 90.00
_cell_angle_gamma 90.00
_cell_formula_units_Z 8
_cell_length_a 38.796(3)
_cell_length_b 12.1462(5)
_cell_length_c 9.6432(6)
_cell_measurement_reflns_used 2758
_cell_measurement_temperature 120(2)
_cell_measurement_theta_max 27.48
_cell_measurement_theta_min 1.0
_cell_volume 4544.1(5)
_computing_cell_refinement 'DENZO, COLLECT'
_computing_data_reduction 'DENZO, COLLECT'
_computing_molecular_graphics 'PLATON (Spek, 1990)'
_computing_structure_refinement 'SHELXL-97 (Sheldrick, 1997)'
_computing_structure_solution 'SHELXS-97 (Sheldrick, 1997)'
_diffrn_ambient_temperature 120(2)
_diffrn_detector_area_resol_mean 9.091
_diffrn_measured_fraction_theta_full 0.675
_diffrn_measured_fraction_theta_max 0.675
_diffrn_measurement_device_type 'Bruker-Nonius KappaCCD Area Detector'
_diffrn_measurement_method '\f and \w scans'
_diffrn_radiation_monochromator graphite
_diffrn_radiation_source 'Bruker-Nonius FR591 rotating anode'
_diffrn_radiation_type MoK\a
_diffrn_radiation_wavelength 0.71073
_diffrn_reflns_av_R_equivalents 0.0560
_diffrn_reflns_av_sigmaI/netI 0.0851
_diffrn_reflns_limit_h_max 50
_diffrn_reflns_limit_h_min -44
_diffrn_reflns_limit_k_max 8
_diffrn_reflns_limit_k_min -14
_diffrn_reflns_limit_l_max 12
_diffrn_reflns_limit_l_min -10
_diffrn_reflns_number 13370
_diffrn_reflns_theta_full 27.50
_diffrn_reflns_theta_max 27.50
_diffrn_reflns_theta_min 2.10
_diffrn_standards_decay_% negligible
_diffrn_standards_number none
_exptl_absorpt_coefficient_mu 3.356
_exptl_absorpt_correction_T_max 0.9359
_exptl_absorpt_correction_T_min 0.5255
_exptl_absorpt_correction_type multi-scan
_exptl_absorpt_process_details 'SADABS V2.10 (Sheldrick, G.M., 2003)'
_exptl_crystal_colour yellow
_exptl_crystal_density_diffrn 1.498
_exptl_crystal_density_method 'not measured'
_exptl_crystal_description Block
_exptl_crystal_F_000 2080
_exptl_crystal_size_max 0.22
_exptl_crystal_size_mid 0.05
_exptl_crystal_size_min 0.02
_refine_diff_density_max 0.782
_refine_diff_density_min -0.755
_refine_diff_density_rms 0.166
_refine_ls_extinction_method none
_refine_ls_goodness_of_fit_ref 1.087
_refine_ls_hydrogen_treatment constr
_refine_ls_matrix_type full
_refine_ls_number_parameters 246
_refine_ls_number_reflns 3530
_refine_ls_number_restraints 0
_refine_ls_restrained_S_all 1.087
_refine_ls_R_factor_all 0.1143
_refine_ls_R_factor_gt 0.0513
_refine_ls_shift/su_max 0.000
_refine_ls_shift/su_mean 0.000
_refine_ls_structure_factor_coef Fsqd
_refine_ls_weighting_details 'calc w=1/[\s^2^(Fo^2^)+(0.0472P)^2^+27.7883P] where P=(Fo^2^+2Fc^2^)/3'
_refine_ls_weighting_scheme calc
_refine_ls_wR_factor_gt 0.1142
_refine_ls_wR_factor_ref 0.1537
_reflns_number_gt 2183
_reflns_number_total 3530
_reflns_threshold_expression >2sigma(I)
_cod_data_source_file ma071242nsi20070604_093751.cif
_cod_data_source_block HS-TDA-HS
_cod_depositor_comments
;
The following automatic conversions were performed:

'_symmetry_cell_setting' value 'Orthorhombic' changed to
'orthorhombic' according to
/home/saulius/struct/CIF-dictionaries/cif_core.dic dictionary named
'cif_core.dic' version 2.4.1 from 2010-06-29.

Automatic conversion script
Id: cif_fix_values 1715 2011-07-08 13:25:40Z adriana 
;
_cod_original_cell_volume 4544.1(4)
_cod_original_sg_symbol_H-M Pbcn
_cod_database_code 1505160

loop_
_symmetry_equiv_pos_as_xyz
'x, y, z'
'-x+1/2, -y+1/2, z+1/2'
'-x, y, -z+1/2'
'x+1/2, -y+1/2, -z'
'-x, -y, -z'
'x-1/2, y-1/2, -z-1/2'
'x, -y, z-1/2'
'-x-1/2, y-1/2, z'

loop_
_atom_site_label
_atom_site_type_symbol
_atom_site_fract_x
_atom_site_fract_y
_atom_site_fract_z
_atom_site_U_iso_or_equiv
_atom_site_adp_type
_atom_site_occupancy
_atom_site_symmetry_multiplicity
_atom_site_calc_flag
_atom_site_refinement_flags
C1 C 0.31912(19) 0.5762(6) 0.3820(7) 0.0209(18) Uani 1 1 d .
C2 C 0.3442(2) 0.5610(7) 0.4903(7) 0.0263(19) Uani 1 1 d .
C3 C 0.3579(2) 0.4657(7) 0.5409(7) 0.0243(19) Uani 1 1 d .
H3 H 0.3511 0.3954 0.5076 0.029 Uiso 1 1 calc R
C4 C 0.3833(2) 0.4789(7) 0.6483(8) 0.0256(19) Uani 1 1 d .
C5 C 0.3885(2) 0.5857(6) 0.6836(7) 0.0251(19) Uani 1 1 d .
H5 H 0.4043 0.6078 0.7535 0.030 Uiso 1 1 calc R
C6 C 0.4016(2) 0.3812(6) 0.7113(8) 0.0281(19) Uani 1 1 d .
H6A H 0.4109 0.3348 0.6358 0.034 Uiso 1 1 calc R
H6B H 0.3846 0.3366 0.7634 0.034 Uiso 1 1 calc R
C7 C 0.4309(2) 0.4126(7) 0.8083(8) 0.031(2) Uani 1 1 d .
H7A H 0.4212 0.4549 0.8870 0.037 Uiso 1 1 calc R
H7B H 0.4469 0.4616 0.7578 0.037 Uiso 1 1 calc R
C8 C 0.45120(19) 0.3147(6) 0.8658(8) 0.031(2) Uani 1 1 d .
H8A H 0.4355 0.2672 0.9203 0.037 Uiso 1 1 calc R
H8B H 0.4602 0.2705 0.7876 0.037 Uiso 1 1 calc R
C9 C 0.4808(2) 0.3502(7) 0.9567(8) 0.033(2) Uani 1 1 d .
H9A H 0.4714 0.3931 1.0352 0.039 Uiso 1 1 calc R
H9B H 0.4958 0.4002 0.9022 0.039 Uiso 1 1 calc R
C10 C 0.5032(2) 0.2588(7) 1.0151(9) 0.037(2) Uani 1 1 d .
H10A H 0.5114 0.2123 0.9377 0.045 Uiso 1 1 calc R
H10B H 0.4889 0.2120 1.0764 0.045 Uiso 1 1 calc R
C11 C 0.5343(2) 0.3004(8) 1.0974(9) 0.044(2) Uani 1 1 d .
H11A H 0.5483 0.3485 1.0384 0.066 Uiso 1 1 calc R
H11B H 0.5482 0.2375 1.1279 0.066 Uiso 1 1 calc R
H11C H 0.5264 0.3418 1.1786 0.066 Uiso 1 1 calc R
C12 C 0.2743(2) 0.5728(6) 0.2117(7) 0.0216(18) Uani 1 1 d .
C13 C 0.2471(2) 0.5522(6) 0.1136(7) 0.0214(18) Uani 1 1 d .
C14 C 0.23115(19) 0.4572(6) 0.0772(7) 0.0223(17) Uani 1 1 d .
H14 H 0.2366 0.3884 0.1185 0.027 Uiso 1 1 calc R
C15 C 0.2053(2) 0.4686(7) -0.0287(8) 0.0252(19) Uani 1 1 d .
C16 C 0.2021(2) 0.5735(6) -0.0754(8) 0.027(2) Uani 1 1 d .
H16 H 0.1867 0.5937 -0.1475 0.033 Uiso 1 1 calc R
C17 C 0.1825(2) 0.3754(7) -0.0782(8) 0.034(2) Uani 1 1 d .
H17A H 0.1965 0.3074 -0.0855 0.041 Uiso 1 1 calc R
H17B H 0.1736 0.3932 -0.1717 0.041 Uiso 1 1 calc R
C18 C 0.1524(3) 0.3548(7) 0.0186(10) 0.050(3) Uani 1 1 d .
H18A H 0.1371 0.2996 -0.0252 0.059 Uiso 1 1 calc R
H18B H 0.1614 0.3218 0.1051 0.059 Uiso 1 1 calc R
C19 C 0.1307(2) 0.4540(7) 0.0572(9) 0.044(3) Uani 1 1 d .
H19A H 0.1454 0.5061 0.1096 0.052 Uiso 1 1 calc R
H19B H 0.1235 0.4914 -0.0293 0.052 Uiso 1 1 calc R
C20 C 0.0997(2) 0.4314(7) 0.1402(11) 0.046(3) Uani 1 1 d .
H20A H 0.1067 0.3899 0.2240 0.056 Uiso 1 1 calc R
H20B H 0.0843 0.3830 0.0854 0.056 Uiso 1 1 calc R
C21 C 0.0792(3) 0.5310(8) 0.1857(11) 0.053(3) Uani 1 1 d .
H21A H 0.0938 0.5765 0.2474 0.063 Uiso 1 1 calc R
H21B H 0.0736 0.5758 0.1030 0.063 Uiso 1 1 calc R
C22 C 0.0462(3) 0.5038(8) 0.2607(13) 0.072(4) Uani 1 1 d .
H22A H 0.0313 0.4597 0.2001 0.108 Uiso 1 1 calc R
H22B H 0.0343 0.5722 0.2858 0.108 Uiso 1 1 calc R
H22C H 0.0515 0.4620 0.3450 0.108 Uiso 1 1 calc R
N1 N 0.31256(18) 0.6743(5) 0.3302(6) 0.0284(16) Uani 1 1 d .
N2 N 0.28737(18) 0.6728(5) 0.2311(6) 0.0271(16) Uani 1 1 d .
S1 S 0.29413(5) 0.47303(16) 0.31156(19) 0.0249(5) Uani 1 1 d .
Se1 Se 0.36198(2) 0.68485(7) 0.58280(8) 0.0295(3) Uani 1 1 d .
Se2 Se 0.23030(2) 0.67360(6) 0.01317(8) 0.0258(3) Uani 1 1 d .

loop_
_atom_site_aniso_label
_atom_site_aniso_U_11
_atom_site_aniso_U_22
_atom_site_aniso_U_33
_atom_site_aniso_U_23
_atom_site_aniso_U_13
_atom_site_aniso_U_12
C1 0.020(4) 0.019(5) 0.024(4) 0.000(4) 0.012(3) 0.002(3)
C2 0.033(5) 0.027(5) 0.019(4) -0.001(4) -0.001(4) -0.001(4)
C3 0.026(4) 0.029(5) 0.018(4) -0.001(4) 0.000(3) -0.010(4)
C4 0.025(4) 0.026(5) 0.026(4) 0.002(4) 0.004(3) -0.005(4)
C5 0.027(4) 0.029(5) 0.019(4) 0.002(4) -0.007(3) -0.005(4)
C6 0.028(4) 0.029(5) 0.027(4) 0.002(4) 0.001(4) -0.007(4)
C7 0.033(5) 0.029(5) 0.031(4) -0.001(4) 0.009(4) 0.008(4)
C8 0.016(4) 0.038(5) 0.039(5) -0.006(4) -0.003(3) 0.005(4)
C9 0.033(5) 0.032(5) 0.033(5) 0.002(4) -0.006(4) -0.009(4)
C10 0.034(5) 0.036(6) 0.042(5) 0.004(5) -0.004(4) 0.003(4)
C11 0.028(5) 0.055(6) 0.050(6) 0.009(5) -0.004(4) 0.005(5)
C12 0.025(4) 0.023(5) 0.016(4) 0.003(4) 0.007(3) -0.002(4)
C13 0.020(4) 0.022(5) 0.021(4) 0.006(4) 0.008(3) 0.002(4)
C14 0.016(4) 0.020(5) 0.030(4) 0.004(4) 0.003(3) 0.003(4)
C15 0.030(4) 0.020(5) 0.026(4) -0.002(4) -0.001(4) -0.001(4)
C16 0.034(5) 0.024(5) 0.024(4) -0.001(4) -0.002(4) -0.009(4)
C17 0.042(6) 0.030(5) 0.031(5) -0.007(4) -0.005(4) -0.004(5)
C18 0.067(8) 0.025(6) 0.057(6) -0.005(5) -0.009(6) -0.009(5)
C19 0.041(6) 0.044(6) 0.046(6) -0.006(5) 0.000(5) -0.019(5)
C20 0.035(6) 0.027(5) 0.078(7) 0.006(5) 0.003(5) -0.005(5)
C21 0.041(6) 0.048(7) 0.069(7) -0.009(6) -0.007(5) 0.000(5)
C22 0.043(7) 0.052(7) 0.120(10) -0.013(7) 0.025(7) -0.006(6)
N1 0.032(4) 0.030(4) 0.024(4) -0.006(4) -0.005(3) 0.000(3)
N2 0.037(4) 0.021(4) 0.023(3) -0.002(3) 0.000(3) -0.002(4)
S1 0.0269(10) 0.0225(12) 0.0255(10) 0.0022(10) 0.0000(8) -0.0018(9)
Se1 0.0337(4) 0.0260(5) 0.0288(5) -0.0013(4) -0.0036(4) -0.0015(4)
Se2 0.0270(4) 0.0223(5) 0.0282(5) 0.0012(4) -0.0003(3) 0.0021(4)

loop_
_atom_type_symbol
_atom_type_description
_atom_type_scat_dispersion_real
_atom_type_scat_dispersion_imag
_atom_type_scat_source
C C 0.0033 0.0016 'International Tables Vol C Tables 4.2.6.8 and 6.1.1.4'
H H 0.0000 0.0000 'International Tables Vol C Tables 4.2.6.8 and 6.1.1.4'
N N 0.0061 0.0033 'International Tables Vol C Tables 4.2.6.8 and 6.1.1.4'
S S 0.1246 0.1234 'International Tables Vol C Tables 4.2.6.8 and 6.1.1.4'
Se Se -0.0929 2.2259 'International Tables Vol C Tables 4.2.6.8 and 6.1.1.4'

loop_
_geom_angle_atom_site_label_1
_geom_angle_atom_site_label_2
_geom_angle_atom_site_label_3
_geom_angle
N1 C1 C2 121.5(7)
N1 C1 S1 113.6(6)
C2 C1 S1 124.9(6)
C3 C2 C1 129.2(7)
C3 C2 Se1 111.5(6)
C1 C2 Se1 119.3(6)
C2 C3 C4 115.5(7)
C5 C4 C3 112.9(7)
C5 C4 C6 125.5(7)
C3 C4 C6 121.5(7)
C4 C5 Se1 113.9(6)
C4 C6 C7 113.6(6)
C6 C7 C8 114.4(7)
C9 C8 C7 112.4(7)
C8 C9 C10 116.2(7)
C9 C10 C11 113.7(7)
N2 C12 C13 122.1(7)
N2 C12 S1 113.0(6)
C13 C12 S1 124.8(6)
C14 C13 C12 130.7(7)
C14 C13 Se2 112.1(6)
C12 C13 Se2 117.1(6)
C13 C14 C15 114.8(7)
C16 C15 C14 112.9(7)
C16 C15 C17 123.0(7)
C14 C15 C17 124.0(7)
C15 C16 Se2 114.3(6)
C15 C17 C18 112.3(7)
C19 C18 C17 116.6(8)
C20 C19 C18 116.0(8)
C19 C20 C21 116.0(8)
C22 C21 C20 114.2(8)
C1 N1 N2 113.0(6)
C12 N2 N1 112.5(6)
C1 S1 C12 87.8(4)
C5 Se1 C2 86.1(3)
C16 Se2 C13 85.8(3)

loop_
_geom_bond_atom_site_label_1
_geom_bond_atom_site_label_2
_geom_bond_distance
C1 N1 1.317(9)
C1 C2 1.440(11)
C1 S1 1.724(8)
C2 C3 1.363(10)
C2 Se1 1.880(8)
C3 C4 1.440(11)
C4 C5 1.355(10)
C4 C6 1.509(11)
C5 Se1 1.860(7)
C6 C7 1.520(11)
C7 C8 1.532(10)
C8 C9 1.509(10)
C9 C10 1.516(11)
C10 C11 1.532(12)
C12 N2 1.331(9)
C12 C13 1.439(10)
C12 S1 1.729(8)
C13 C14 1.355(10)
C13 Se2 1.881(7)
C14 C15 1.438(10)
C15 C16 1.357(10)
C15 C17 1.514(11)
C16 Se2 1.845(8)
C17 C18 1.517(13)
C18 C19 1.516(13)
C19 C20 1.471(12)
C20 C21 1.512(12)
C21 C22 1.508(13)
N1 N2 1.367(9)

loop_
_cod_related_entry_id
_cod_related_entry_code
_cod_related_entry_database
1 30651565 ChemSpider
